data_8100675
loop_
_publ_author_name
'Williamson, N. M.'
'Ward, A. D.'
'Tiekink, E. R. T.'

_publ_section_title
;
Crystal structure of 1-acetyl-3-chloro-2,2,6-trimethyl-1,2,3,4-
tetrahydroquinolin-4-ol, C~14~H~18~ClNO~2~
;
_journal_issue 3
_journal_name_full 'Zeitschrift f\"ur Kristallographie - New Crystal Structures'
_journal_page_first 347
_journal_page_last 348
_journal_volume 217
_journal_year 2002
_chemical_formula_moiety 'C14 H18 Cl N O2 '
_chemical_formula_structural 'C14 H18 Cl N O2 '
_chemical_formula_sum 'C14 H18 Cl N O2'
_chemical_formula_weight 267.75
_space_group_IT_number 14
_symmetry_cell_setting monoclinic
_symmetry_space_group_name_Hall '-P 2ybc'
_symmetry_space_group_name_H-M 'P 1 21/c 1'
_cell_angle_alpha 90
_cell_angle_beta 95.28(2)
_cell_angle_gamma 90
_cell_formula_units_Z 4
_cell_length_a 5.984(1)
_cell_length_b 14.435(3)
_cell_length_c 15.514(2)
_cell_measurement_temperature 293
_cell_volume 1334.4(3)
_diffrn_ambient_temperature 293
_exptl_crystal_density_diffrn 1.333
_cod_original_sg_symbol_H-M 'P 21/c'
_cod_original_formula_sum 'C14 H18 Cl N O2 '
_cod_database_code 8100675

loop_
_symmetry_equiv_pos_as_xyz
'  +x,  +y,  +z'
'  -x,1/2+y,1/2-z'
'  -x,  -y,  -z'
'  +x,1/2-y,1/2+z'

loop_
_atom_site_label
_atom_site_type_symbol
_atom_site_fract_x
_atom_site_fract_y
_atom_site_fract_z
_atom_site_U_iso_or_equiv
_atom_site_adp_type
_atom_site_occupancy
_atom_site_symmetry_multiplicity
_atom_site_calc_flag
_atom_site_refinement_flags
_atom_site_disorder_assembly
_atom_site_disorder_group
Cl3 Cl 0.2443(3) 0.43952(12) 0.42540(10) 0.0762(6) Uani 1 4 d . . .
O1 O 0.1047(6) 0.0962(3) 0.2936(3) 0.0644(11) Uani 1 4 d . . .
O4 O 0.2895(6) 0.5095(2) 0.2484(2) 0.0560(10) Uani 1 4 d D . .
H4O H 0.135(5) 0.533(4) 0.235(4) 0.078(4) Uiso 1 4 d D . .
N1 N 0.2850(6) 0.2259(3) 0.2608(2) 0.0372(9) Uani 1 4 d . . .
C1 C 0.1946(8) 0.1418(3) 0.2395(3) 0.0445(12) Uani 1 4 d . . .
C2 C 0.2420(8) 0.2711(3) 0.3443(3) 0.0422(12) Uani 1 4 d . . .
C3 C 0.3273(8) 0.3716(3) 0.3388(3) 0.0434(12) Uani 1 4 d . . .
H3 H 0.4916 0.3691 0.3449 0.078(4) Uiso 1 4 calc R . .
C4 C 0.2576(8) 0.4138(3) 0.2516(3) 0.0408(12) Uani 1 4 d . . .
H4 H 0.1003 0.3987 0.2339 0.078(4) Uiso 1 4 calc R . .
C4a C 0.4065(7) 0.3649(3) 0.1948(3) 0.0368(11) Uani 1 4 d . . .
C5 C 0.5444(8) 0.4112(3) 0.1433(3) 0.0426(12) Uani 1 4 d . . .
H5 H 0.5294 0.4750 0.1366 0.062(3) Uiso 1 4 calc R . .
C6 C 0.7054(8) 0.3647(4) 0.1013(3) 0.0447(12) Uani 1 4 d . . .
C7 C 0.7277(8) 0.2718(4) 0.1156(3) 0.0456(13) Uani 1 4 d . . .
H5 H 0.8362 0.2395 0.0886 0.062(3) Uiso 1 4 calc R . .
C8 C 0.5960(8) 0.2241(3) 0.1686(3) 0.0423(12) Uani 1 4 d . . .
H5 H 0.6186 0.1611 0.1786 0.062(3) Uiso 1 4 calc R . .
C8a C 0.4297(7) 0.2711(3) 0.2065(3) 0.0367(11) Uani 1 4 d . . .
C11 C 0.1996(9) 0.1046(4) 0.1514(4) 0.0604(16) Uani 1 4 d . . .
H11a H 0.2743 0.1478 0.1167 0.093(5) Uiso 1 4 calc R . .
H11b H 0.0489 0.0950 0.1261 0.093(5) Uiso 1 4 calc R . .
H11c H 0.2790 0.0467 0.1538 0.093(5) Uiso 1 4 calc R . .
C21 C -0.0075(8) 0.2718(4) 0.3551(4) 0.0582(15) Uani 1 4 d . . .
H21a H -0.0859 0.3039 0.3073 0.093(5) Uiso 1 4 calc R . .
H21b H -0.0331 0.3028 0.4081 0.093(5) Uiso 1 4 calc R . .
H21c H -0.0615 0.2093 0.3568 0.093(5) Uiso 1 4 calc R . .
C22 C 0.3741(9) 0.2206(4) 0.4177(3) 0.0589(15) Uani 1 4 d . . .
H22a H 0.5308 0.2221 0.4091 0.093(5) Uiso 1 4 calc R . .
H22b H 0.3244 0.1575 0.4192 0.093(5) Uiso 1 4 calc R . .
H22c H 0.3509 0.2503 0.4716 0.093(5) Uiso 1 4 calc R . .
C61 C 0.8497(10) 0.4160(4) 0.0451(4) 0.0663(17) Uani 1 4 d . . .
H6a H 0.8074 0.4802 0.0434 0.093(5) Uiso 1 4 calc R . .
H6b H 0.8315 0.3907 -0.0123 0.093(5) Uiso 1 4 calc R . .
H6c H 1.0038 0.4104 0.0679 0.093(5) Uiso 1 4 calc R . .

loop_
_atom_site_aniso_label
_atom_site_aniso_U_11
_atom_site_aniso_U_22
_atom_site_aniso_U_33
_atom_site_aniso_U_23
_atom_site_aniso_U_13
_atom_site_aniso_U_12
Cl3 0.0963(13) 0.0778(12) 0.0553(9) -0.0169(8) 0.0101(8) 0.0124(9)
O1 0.066(2) 0.055(2) 0.072(3) 0.019(2) 0.007(2) -0.019(2)
O4 0.056(2) 0.033(2) 0.081(3) -0.0046(17) 0.013(2) 0.0022(17)
N1 0.038(2) 0.035(2) 0.039(2) 0.0014(18) 0.0067(18) -0.0033(18)
C1 0.039(3) 0.037(3) 0.056(3) 0.009(3) -0.001(2) -0.006(2)
C2 0.036(2) 0.049(3) 0.041(3) 0.000(2) 0.004(2) -0.004(2)
C3 0.043(3) 0.050(3) 0.036(3) -0.005(2) 0.000(2) 0.004(2)
C4 0.038(3) 0.037(3) 0.047(3) -0.003(2) 0.003(2) -0.002(2)
C4a 0.031(2) 0.039(3) 0.040(3) 0.002(2) 0.004(2) -0.006(2)
C5 0.054(3) 0.031(3) 0.043(3) 0.002(2) 0.000(2) -0.007(2)
C6 0.045(3) 0.051(3) 0.039(3) 0.005(3) 0.007(2) -0.008(3)
C7 0.038(3) 0.055(3) 0.045(3) 0.000(3) 0.009(2) 0.004(2)
C8 0.042(3) 0.039(3) 0.046(3) 0.006(2) 0.006(2) 0.007(2)
C8a 0.035(2) 0.035(3) 0.040(3) 0.005(2) 0.004(2) -0.002(2)
C11 0.059(4) 0.046(3) 0.074(4) -0.013(3) 0.000(3) -0.016(3)
C21 0.043(3) 0.076(4) 0.057(3) 0.005(3) 0.012(3) -0.002(3)
C22 0.059(3) 0.068(4) 0.049(3) 0.006(3) 0.002(3) 0.010(3)
C61 0.071(4) 0.074(4) 0.058(4) 0.005(3) 0.028(3) -0.021(3)

loop_
_geom_bond_atom_site_label_1
_geom_bond_atom_site_label_2
_geom_bond_distance
_geom_bond_site_symmetry_2
_geom_bond_publ_flag
Cl3 C3 1.771(5) . ?
O1 C1 1.229(6) . ?
O4 C4 1.397(6) . ?
N1 C1 1.357(6) . ?
N1 C8A 1.421(5) . ?
N1 C2 1.494(6) . ?
C1 C11 1.471(7) . ?
C2 C22 1.512(7) . ?
C2 C21 1.518(7) . ?
C2 C3 1.543(7) . ?
C3 C4 1.506(6) . ?
C4 C4A 1.488(6) . ?
C4A C5 1.374(6) . ?
C4A C8A 1.371(6) . ?
C5 C6 1.386(7) . ?
C6 C7 1.363(7) . ?
C6 C61 1.481(7) . ?
C7 C8 1.374(6) . ?
C8 C8A 1.381(6) . ?
